data_2005813
loop_
_publ_author_name
'Chiaroni, A.'
'Riche, C.'
'Lassaba, E.'
'Benharref, A.'

_publ_contact_author
;
      Dr Claude Riche
      Institut de Chimie des Substances Naturelles
      C.N.R.S.
      91198 Gif-sur-Yvette CEDEX
      France
;
_publ_section_title
;
 2\a,3\a:7\a,8\a-Di\'epoxy-<i>cis</i>-himachalane
;
_journal_issue 12
_journal_name_full 'Acta Crystallographica Section C'
_journal_page_first 3240
_journal_page_last 3243
_journal_paper_doi 10.1107/S0108270196008797
_journal_volume 52
_journal_year 1996
_chemical_formula_moiety 'C15 H24 O2'
_chemical_formula_sum 'C15 H24 O2'
_chemical_formula_weight 236.35
_chemical_name_systematic
;
3\a, 4\a, 8\a, 9\a-di\'epoxy-cis-himachalane
;
_space_group_IT_number 19
_symmetry_cell_setting orthorhombic
_symmetry_space_group_name_Hall 'P 2ac 2ab'
_symmetry_space_group_name_H-M 'P 21 21 21'
_atom_type_scat_source International_Tables_Vol_IV_table_2.2B
_cell_angle_alpha 90.00
_cell_angle_beta 90.00
_cell_angle_gamma 90.00
_cell_formula_units_Z 8
_cell_length_a 8.542(6)
_cell_length_b 13.823(8)
_cell_length_c 22.941(12)
_cell_measurement_reflns_used 25
_cell_measurement_temperature 293
_cell_measurement_theta_max 10.6
_cell_measurement_theta_min 7.8
_cell_volume 2709(3)
_computing_data_collection 'Philips  PW1100/20 software 1974'
_computing_data_reduction 'PHIL (Riche, 1981)'
_computing_molecular_graphics 'R3M  (Riche,1983),  ORTEP (Johnson, 1965)'
_computing_publication_material 'ACTACIF (Riche, 1992)'
_computing_structure_refinement 'SHELX76   (Sheldrick, 1976)'
_computing_structure_solution 'SHELXS86  (Sheldrick, 1985)'
_diffrn_ambient_temperature 293
_diffrn_measurement_device 'Philips PW100 diffractometer'
_diffrn_measurement_method \q/2\q
_diffrn_radiation_monochromator graphite
_diffrn_radiation_source 'X-ray tube'
_diffrn_radiation_type 'Mo K\a'
_diffrn_radiation_wavelength 0.7107
_diffrn_reflns_av_R_equivalents 0.000
_diffrn_reflns_limit_h_max 10
_diffrn_reflns_limit_h_min 0
_diffrn_reflns_limit_k_max 17
_diffrn_reflns_limit_k_min 0
_diffrn_reflns_limit_l_max 28
_diffrn_reflns_limit_l_min 0
_diffrn_reflns_number 3023
_diffrn_reflns_theta_max 26.00
_diffrn_reflns_theta_min 2.31
_diffrn_standards_decay_% 4
_diffrn_standards_interval_time 180
_diffrn_standards_number 3
_exptl_absorpt_coefficient_mu 0.07
_exptl_absorpt_correction_type aucune
_exptl_crystal_colour incolore
_exptl_crystal_density_diffrn 1.16
_exptl_crystal_description prisme
_exptl_crystal_F_000 1040.00
_exptl_crystal_size_max 0.67
_exptl_crystal_size_mid 0.50
_exptl_crystal_size_min 0.50
_refine_diff_density_max 0.21
_refine_diff_density_min -0.26
_refine_ls_extinction_method none
_refine_ls_goodness_of_fit_obs 1.05
_refine_ls_hydrogen_treatment noref
_refine_ls_matrix_type full
_refine_ls_number_parameters 319
_refine_ls_number_reflns 2117
_refine_ls_R_factor_obs 0.0538
_refine_ls_shift/esd_max 0.22
_refine_ls_structure_factor_coef F
_refine_ls_weighting_details 'w = 1/[\s^2^(F) + 0.002426 F^2^]'
_refine_ls_weighting_scheme calc
_refine_ls_wR_factor_obs 0.0757
_reflns_number_observed 2131
_reflns_number_total 3023
_reflns_observed_criterion refl_observed_if_I_>_2.5_sigma(I)
_cod_data_source_file pa1242.cif
_cod_data_source_block cishimachalane
_cod_depositor_comments
;
The following automatic conversions were performed:

'_refine_ls_weighting_scheme' value 'calc w = 1/[\s^2^(F) + 0.002426
F^2^]' was changed to 'calc'. New tag '_refine_ls_weighting_details'
was created. The value of the new tag was set to 'w = 1/[\s^2^(F) +
0.002426 F^2^]'.

Automatic conversion script
Id: cif_fix_values 3143 2015-03-26 13:38:13Z robertas 
;
_cod_database_code 2005813

loop_
_symmetry_equiv_pos_as_xyz
+x,+y,+z
1/2-x,-y,1/2+z
1/2+x,1/2-y,-z
-x,1/2+y,1/2-z

loop_
_atom_site_aniso_label
_atom_site_aniso_U_11
_atom_site_aniso_U_22
_atom_site_aniso_U_33
_atom_site_aniso_U_12
_atom_site_aniso_U_13
_atom_site_aniso_U_23
C1_A 0.0328(19) 0.037(2) 0.034(2) 0.0012(16) 0.0031(16) 0.0008(17)
C2_A 0.045(2) 0.033(2) 0.052(3) 0.0010(18) -0.004(2) 0.0091(19)
C3_A 0.049(2) 0.037(2) 0.049(3) 0.005(2) -0.008(2) -0.0026(18)
C4_A 0.047(2) 0.055(3) 0.060(3) -0.002(2) 0.011(2) -0.013(2)
C5_A 0.042(2) 0.048(2) 0.043(3) -0.004(2) 0.0075(19) 0.0026(19)
C6_A 0.0342(19) 0.0351(18) 0.039(2) -0.0019(17) -0.0005(18) 0.0065(16)
C7_A 0.052(3) 0.040(2) 0.033(2) -0.005(2) 0.005(2) -0.0024(16)
C8_A 0.066(3) 0.032(2) 0.051(3) -0.003(2) 0.000(2) 0.0054(19)
C9_A 0.067(3) 0.039(2) 0.059(3) 0.008(2) -0.010(3) 0.007(2)
C10_A 0.047(3) 0.053(2) 0.050(3) 0.016(2) -0.008(2) -0.001(2)
C11_A 0.035(2) 0.043(2) 0.047(3) 0.0000(19) -0.0022(18) 0.0021(18)
C12_A 0.071(3) 0.046(3) 0.065(3) 0.003(2) -0.003(3) -0.009(2)
C13_A 0.062(3) 0.062(3) 0.057(3) -0.026(3) -0.002(3) -0.003(2)
C14_A 0.053(3) 0.055(3) 0.058(3) -0.003(2) -0.021(2) -0.002(2)
C15_A 0.038(2) 0.075(3) 0.087(4) -0.003(2) 0.004(3) 0.010(3)
O16_A 0.068(2) 0.0444(17) 0.0476(18) 0.0129(16) -0.0114(16) 0.0043(13)
O17_A 0.068(2) 0.0457(17) 0.0382(18) 0.0002(16) 0.0031(15) -0.0050(13)
C1_B 0.045(2) 0.0345(19) 0.043(2) 0.0049(18) 0.0107(19) -0.0014(18)
C2_B 0.065(3) 0.037(2) 0.049(3) -0.004(2) -0.000(2) 0.006(2)
C3_B 0.081(4) 0.043(2) 0.048(3) 0.020(3) -0.016(3) -0.0102(19)
C4_B 0.066(3) 0.061(3) 0.067(4) 0.021(3) 0.004(3) -0.017(3)
C5_B 0.038(2) 0.059(3) 0.060(3) 0.007(2) 0.007(2) -0.017(2)
C6_B 0.036(2) 0.042(2) 0.044(3) 0.0042(19) -0.0052(19) -0.0056(18)
C7_B 0.047(2) 0.045(2) 0.045(3) -0.006(2) 0.004(2) -0.0139(19)
C8_B 0.065(3) 0.038(2) 0.049(3) 0.003(2) 0.013(2) 0.0009(18)
C9_B 0.070(3) 0.039(2) 0.056(3) 0.006(2) 0.004(2) 0.008(2)
C10_B 0.051(3) 0.057(3) 0.054(3) 0.014(2) -0.001(2) 0.004(2)
C11_B 0.033(2) 0.050(3) 0.060(3) 0.0021(19) 0.003(2) 0.002(2)
C12_B 0.134(6) 0.038(2) 0.086(4) 0.019(3) -0.023(4) -0.016(3)
C13_B 0.053(3) 0.077(4) 0.064(3) -0.016(3) -0.003(2) -0.017(3)
C14_B 0.067(3) 0.071(3) 0.069(4) 0.009(3) -0.026(3) -0.011(3)
C15_B 0.041(3) 0.091(4) 0.124(5) -0.007(3) 0.007(3) 0.013(4)
O16_B 0.106(3) 0.0450(16) 0.053(2) 0.018(2) -0.018(2) -0.0003(15)
O17_B 0.068(2) 0.0402(16) 0.0464(18) 0.0005(15) 0.0120(15) -0.0070(13)

loop_
_atom_site_label
_atom_site_fract_x
_atom_site_fract_y
_atom_site_fract_z
_atom_site_U_iso_or_equiv
_atom_site_thermal_displace_type
_atom_site_calc_flag
_atom_site_calc_attached_atom
C1_A 0.0941(4) 0.5639(3) 0.7221(2) 0.034(3) Uani ? ?
C2_A 0.1213(5) 0.4560(3) 0.7164(2) 0.044(4) Uani ? ?
C3_A 0.2449(5) 0.4152(3) 0.6790(2) 0.045(4) Uani ? ?
C4_A 0.3566(5) 0.4802(3) 0.6473(2) 0.054(5) Uani ? ?
C5_A 0.3308(5) 0.5883(3) 0.6545(2) 0.044(4) Uani ? ?
C6_A 0.2542(4) 0.6143(3) 0.7130(2) 0.036(3) Uani ? ?
C7_A 0.2672(5) 0.7220(3) 0.7244(2) 0.042(4) Uani ? ?
C8_A 0.1592(6) 0.7932(3) 0.7004(2) 0.050(5) Uani ? ?
C9_A 0.0204(6) 0.7720(3) 0.6624(2) 0.055(5) Uani ? ?
C10_A -0.0955(5) 0.6990(3) 0.6867(2) 0.050(4) Uani ? ?
C11_A -0.0554(5) 0.5913(3) 0.6849(2) 0.041(4) Uani ? ?
C12_A 0.2257(6) 0.3152(3) 0.6538(2) 0.061(5) Uani ? ?
C13_A 0.4307(6) 0.7557(4) 0.7406(2) 0.060(5) Uani ? ?
C14_A -0.0474(6) 0.5571(3) 0.6214(2) 0.056(5) Uani ? ?
C15_A -0.1963(5) 0.5402(4) 0.7132(3) 0.066(6) Uani ? ?
O16_A 0.2620(4) 0.4163(2) 0.7423(1) 0.053(3) Uani ? ?
O17_A 0.1484(4) 0.7663(2) 0.7614(1) 0.050(3) Uani ? ?
C1_B 0.1179(5) 0.4535(3) 0.4685(2) 0.041(4) Uani ? ?
C2_B 0.1260(6) 0.3443(3) 0.4672(2) 0.050(5) Uani ? ?
C3_B 0.2518(7) 0.2925(3) 0.4354(2) 0.057(5) Uani ? ?
C4_B 0.3802(7) 0.3461(4) 0.4060(2) 0.065(6) Uani ? ?
C5_B 0.3723(5) 0.4568(3) 0.4095(2) 0.052(5) Uani ? ?
C6_B 0.2877(5) 0.4916(3) 0.4645(2) 0.041(4) Uani ? ?
C7_B 0.3178(5) 0.5981(3) 0.4762(2) 0.046(4) Uani ? ?
C8_B 0.2284(6) 0.6763(3) 0.4489(2) 0.051(5) Uani ? ?
C9_B 0.0979(6) 0.6639(3) 0.4075(2) 0.055(5) Uani ? ?
C10_B -0.0355(5) 0.5986(4) 0.4273(2) 0.054(5) Uani ? ?
C11_B -0.0112(5) 0.4878(3) 0.4259(2) 0.048(4) Uani ? ?
C12_B 0.2164(9) 0.1903(4) 0.4136(3) 0.086(8) Uani ? ?
C13_B 0.4841(6) 0.6209(4) 0.4961(2) 0.065(6) Uani ? ?
C14_B 0.0109(6) 0.4537(4) 0.3623(2) 0.069(6) Uani ? ?
C15_B -0.1694(6) 0.4467(5) 0.4474(3) 0.085(7) Uani ? ?
O16_B 0.2543(5) 0.2988(2) 0.4988(1) 0.068(4) Uani ? ?
O17_B 0.2011(4) 0.6503(2) 0.5094(1) 0.052(3) Uani ? ?
H1_A 0.06238 0.58912 0.76119 0.038 Uiso calc C1_A
H2_A 0.035(5) 0.414(3) 0.723(2) 0.048 Uiso ? ?
H4a_A 0.34925 0.46482 0.60481 0.059 Uiso calc C4_A
H4b_A 0.46461 0.46503 0.66142 0.059 Uiso calc C4_A
H5a_A 0.26169 0.61152 0.62217 0.049 Uiso calc C5_A
H5b_A 0.43429 0.62185 0.65186 0.049 Uiso calc C5_A
H6_A 0.31425 0.58531 0.74604 0.040 Uiso calc C6_A
H8_A 0.223(5) 0.856(3) 0.694(2) 0.055 Uiso ? ?
H9a_A 0.05993 0.74674 0.62433 0.060 Uiso calc C9_A
H9b_A -0.03678 0.83413 0.65565 0.060 Uiso calc C9_A
H10a_A -0.19557 0.70751 0.66466 0.055 Uiso calc C10_A
H10b_A -0.11331 0.71624 0.72857 0.055 Uiso calc C10_A
H12a_A 0.20272 0.32070 0.61119 0.067 Uiso calc C12_A
H12b_A 0.33146 0.28568 0.64807 0.067 Uiso calc C12_A
H12c_A 0.14908 0.27822 0.67813 0.067 Uiso calc C12_A
H13a_A 0.42974 0.82720 0.74734 0.066 Uiso calc C13_A
H13b_A 0.46552 0.72202 0.77685 0.066 Uiso calc C13_A
H13c_A 0.50471 0.74027 0.70807 0.066 Uiso calc C13_A
H14a_A -0.14516 0.57675 0.60056 0.061 Uiso calc C14_A
H14b_A 0.04521 0.58711 0.60185 0.061 Uiso calc C14_A
H14c_A -0.03710 0.48506 0.62041 0.061 Uiso calc C14_A
H15a_A -0.29350 0.55581 0.69085 0.073 Uiso calc C15_A
H15b_A -0.17876 0.46864 0.71278 0.073 Uiso calc C15_A
H15c_A -0.20809 0.56275 0.75438 0.073 Uiso calc C15_A
H1_B 0.07996 0.48386 0.50540 0.045 Uiso calc C1_B
H2_B 0.040(6) 0.310(3) 0.478(2) 0.055 Uiso ? ?
H4a_B 0.37945 0.32749 0.36388 0.071 Uiso calc C4_B
H4b_B 0.48137 0.32511 0.42394 0.071 Uiso calc C4_B
H5a_B 0.31519 0.48175 0.37448 0.057 Uiso calc C5_B
H5b_B 0.48123 0.48329 0.40951 0.057 Uiso calc C5_B
H6_B 0.33529 0.46041 0.49960 0.045 Uiso calc C6_B
H8_B 0.296(6) 0.752(3) 0.443(2) 0.056 Uiso ? ?
H9a_B 0.14179 0.63631 0.37071 0.060 Uiso calc C9_B
H9b_B 0.05310 0.72933 0.39931 0.060 Uiso calc C9_B
H10a_B -0.12767 0.61327 0.40189 0.059 Uiso calc C10_B
H10b_B -0.06094 0.61662 0.46843 0.059 Uiso calc C10_B
H12a_B 0.31045 0.16388 0.39307 0.094 Uiso calc C12_B
H12b_B 0.18979 0.14780 0.44741 0.094 Uiso calc C12_B
H12c_B 0.12598 0.19245 0.38595 0.094 Uiso calc C12_B
H13a_B 0.49461 0.69206 0.50287 0.071 Uiso calc C13_B
H13b_B 0.50669 0.58545 0.53318 0.071 Uiso calc C13_B
H13c_B 0.56008 0.60014 0.46541 0.071 Uiso calc C13_B
H14a_B -0.07695 0.47874 0.33775 0.076 Uiso calc C14_B
H14b_B 0.11261 0.47878 0.34688 0.076 Uiso calc C14_B
H14c_B 0.01140 0.38134 0.36095 0.076 Uiso calc C14_B
H15a_B -0.25484 0.46803 0.42044 0.094 Uiso calc C15_B
H15b_B -0.16448 0.37446 0.44790 0.094 Uiso calc C15_B
H15c_B -0.19143 0.47112 0.48755 0.094 Uiso calc C15_B

loop_
_geom_angle_atom_site_label_1
_geom_angle_atom_site_label_2
_geom_angle_atom_site_label_3
_geom_angle
_geom_angle_publ_flag
C2_A C1_A C6_A 107.2(3) yes
C2_A C1_A C11_A 108.3(3) yes
C6_A C1_A C11_A 122.2(3) yes
C1_A C2_A C3_A 122.5(4) yes
C1_A C2_A O16_A 117.7(3) yes
C3_A C2_A O16_A 60.0(3) yes
C2_A C3_A C4_A 120.6(4) yes
C2_A C3_A C12_A 119.8(4) yes
C2_A C3_A O16_A 59.2(3) yes
C4_A C3_A C12_A 115.7(4) yes
C4_A C3_A O16_A 114.3(4) yes
C12_A C3_A O16_A 113.7(4) yes
C3_A C4_A C5_A 116.4(4) yes
C4_A C5_A C6_A 112.7(3) yes
C1_A C6_A C5_A 112.9(3) yes
C1_A C6_A C7_A 118.9(3) yes
C5_A C6_A C7_A 110.4(3) yes
C6_A C7_A C8_A 123.5(4) yes
C6_A C7_A C13_A 114.3(4) yes
C6_A C7_A O17_A 117.5(3) yes
C8_A C7_A C13_A 117.9(4) yes
C8_A C7_A O17_A 59.7(3) yes
C13_A C7_A O17_A 111.7(3) yes
C7_A C8_A C9_A 126.1(4) yes
C7_A C8_A O17_A 60.2(3) yes
C9_A C8_A O17_A 117.4(4) yes
C8_A C9_A C10_A 115.5(4) yes
C9_A C10_A C11_A 119.4(4) yes
C1_A C11_A C10_A 113.6(3) yes
C1_A C11_A C14_A 113.7(3) yes
C1_A C11_A C15_A 107.1(3) yes
C10_A C11_A C14_A 109.7(4) yes
C10_A C11_A C15_A 105.1(4) yes
C14_A C11_A C15_A 107.1(4) yes
C2_A O16_A C3_A 60.9(3) yes
C7_A O17_A C8_A 60.1(3) yes
C2_B C1_B C6_B 107.2(3) yes
C2_B C1_B C11_B 109.0(3) yes
C6_B C1_B C11_B 121.8(3) yes
C1_B C2_B C3_B 121.6(4) yes
C1_B C2_B O16_B 117.1(4) yes
C3_B C2_B O16_B 59.4(3) yes
C2_B C3_B C4_B 121.2(4) yes
C2_B C3_B C12_B 117.6(4) yes
C2_B C3_B O16_B 59.4(3) yes
C4_B C3_B C12_B 117.2(5) yes
C4_B C3_B O16_B 114.4(4) yes
C12_B C3_B O16_B 112.6(4) yes
C3_B C4_B C5_B 116.2(4) yes
C4_B C5_B C6_B 112.1(4) yes
C1_B C6_B C5_B 112.6(3) yes
C1_B C6_B C7_B 118.6(3) yes
C5_B C6_B C7_B 111.7(3) yes
C6_B C7_B C8_B 123.6(4) yes
C6_B C7_B C13_B 114.3(4) yes
C6_B C7_B O17_B 117.4(3) yes
C8_B C7_B C13_B 117.4(4) yes
C8_B C7_B O17_B 59.8(3) yes
C13_B C7_B O17_B 112.3(4) yes
C7_B C8_B C9_B 125.7(4) yes
C7_B C8_B O17_B 59.5(3) yes
C9_B C8_B O17_B 117.7(4) yes
C8_B C9_B C10_B 116.3(4) yes
C9_B C10_B C11_B 118.7(4) yes
C1_B C11_B C10_B 112.8(4) yes
C1_B C11_B C14_B 114.5(4) yes
C1_B C11_B C15_B 108.0(4) yes
C10_B C11_B C14_B 109.7(4) yes
C10_B C11_B C15_B 103.9(4) yes
C14_B C11_B C15_B 107.2(4) yes
C2_B O16_B C3_B 61.2(3) yes
C7_B O17_B C8_B 60.6(3) yes

loop_
_geom_bond_atom_site_label_1
_geom_bond_atom_site_label_2
_geom_bond_distance
_geom_bond_publ_flag
C1_A C2_A 1.515(5) yes
C1_A C6_A 1.548(5) yes
C1_A C11_A 1.581(6) yes
C2_A C3_A 1.473(6) yes
C2_A O16_A 1.448(5) yes
C3_A C4_A 1.498(6) yes
C3_A C12_A 1.507(6) yes
C3_A O16_A 1.460(5) yes
C4_A C5_A 1.520(6) yes
C5_A C6_A 1.536(6) yes
C6_A C7_A 1.516(5) yes
C7_A C8_A 1.456(6) yes
C7_A C13_A 1.518(7) yes
C7_A O17_A 1.459(5) yes
C8_A C9_A 1.500(7) yes
C8_A O17_A 1.450(5) yes
C9_A C10_A 1.520(7) yes
C10_A C11_A 1.528(6) yes
C11_A C14_A 1.533(6) yes
C11_A C15_A 1.539(6) yes
C1_B C2_B 1.510(6) yes
C1_B C6_B 1.546(6) yes
C1_B C11_B 1.547(6) yes
C2_B C3_B 1.483(7) yes
C2_B O16_B 1.457(6) yes
C3_B C4_B 1.486(8) yes
C3_B C12_B 1.529(7) yes
C3_B O16_B 1.457(6) yes
C4_B C5_B 1.534(7) yes
C5_B C6_B 1.531(6) yes
C6_B C7_B 1.518(6) yes
C7_B C8_B 1.464(6) yes
C7_B C13_B 1.525(7) yes
C7_B O17_B 1.448(5) yes
C8_B C9_B 1.475(7) yes
C8_B O17_B 1.452(5) yes
C9_B C10_B 1.523(7) yes
C10_B C11_B 1.546(7) yes
C11_B C14_B 1.546(7) yes
C11_B C15_B 1.546(7) yes

loop_
_geom_torsion_atom_site_label_1
_geom_torsion_atom_site_label_2
_geom_torsion_atom_site_label_3
_geom_torsion_atom_site_label_4
_geom_torsion
_geom_torsion_publ_flag
C6_A C1_A C2_A C3_A -30.0(3) yes
C1_A C2_A C3_A C4_A 3.8(4) yes
C2_A C3_A C4_A C5_A -2.2(4) yes
C3_A C4_A C5_A C6_A 28.4(4) yes
C4_A C5_A C6_A C1_A -58.1(4) yes
C5_A C6_A C1_A C2_A 56.5(4) yes
C11_A C1_A C6_A C7_A 62.6(4) yes
C1_A C6_A C7_A C8_A -49.8(4) yes
C6_A C7_A C8_A C9_A 0.9(4) yes
C7_A C8_A C9_A C10_A 54.2(5) yes
C8_A C9_A C10_A C11_A -76.6(5) yes
C9_A C10_A C11_A C1_A 62.8(4) yes
C10_A C11_A C1_A C6_A -54.6(4) yes
C6_B C1_B C2_B C3_B -30.5(4) yes
C1_B C2_B C3_B C4_B 3.2(4) yes
C2_B C3_B C4_B C5_B -1.2(4) yes
C3_B C4_B C5_B C6_B 28.2(4) yes
C4_B C5_B C6_B C1_B -59.0(4) yes
C5_B C6_B C1_B C2_B 58.2(4) yes
C11_B C1_B C6_B C7_B 64.8(4) yes
C1_B C6_B C7_B C8_B -49.3(4) yes
C6_B C7_B C8_B C9_B 0.6(4) yes
C7_B C8_B C9_B C10_B 53.5(5) yes
C8_B C9_B C10_B C11_B -76.3(5) yes
C9_B C10_B C11_B C1_B 64.3(4) yes
C10_B C11_B C1_B C6_B -58.1(4) yes
